data_7719074
loop_
_publ_author_name
'Bora, Bidisha'
'Das, Namisha'
'Sultana, Jakia Parbin'
'Raza, Md Kausar'
'Goswami, Tridib K.'

_publ_section_title
;
 Mn(III) porphyrins as photosensitizers: structural, photophysical and
 anticancer studies.
;
_journal_issue 30
_journal_name_full 'Dalton transactions (Cambridge, England : 2003)'
_journal_page_first 11743
_journal_page_last 11756
_journal_paper_doi 10.1039/d4dt03432e
_journal_volume 54
_journal_year 2025
_chemical_formula_moiety 'C44 H28 F4 Mn N4 O2, C6 H11 O4, 3(C3 H6 O2)'
_chemical_formula_sum 'C59 H57 F4 Mn N4 O12'
_chemical_formula_weight 1145.02
_space_group_crystal_system triclinic
_space_group_IT_number 2
_space_group_name_Hall '-P 1'
_space_group_name_H-M_alt 'P -1'
_atom_sites_solution_hydrogens mixed
_audit_creation_method SHELXL-2019/3
_audit_update_record
;
2025-07-02 deposited with the CCDC.	2025-07-04 downloaded from the CCDC.
;
_cell_angle_alpha 72.099(4)
_cell_angle_beta 89.438(5)
_cell_angle_gamma 72.965(5)
_cell_formula_units_Z 2
_cell_length_a 9.2702(12)
_cell_length_b 14.4396(18)
_cell_length_c 22.878(3)
_cell_measurement_reflns_used 6157
_cell_measurement_temperature 296(2)
_cell_measurement_theta_max 22.66
_cell_measurement_theta_min 2.36
_cell_volume 2775.4(6)
_computing_cell_refinement 'Bruker SAINT'
_computing_data_collection 'Bruker APEX2'
_computing_data_reduction 'Bruker SAINT'
_computing_structure_refinement 'SHELXL-2019/2 (Sheldrick, 2019)'
_computing_structure_solution 'SHELXT 2014/4 (Sheldrick, 2014)'
_diffrn_ambient_temperature 296(2)
_diffrn_measured_fraction_theta_full 0.997
_diffrn_measured_fraction_theta_max 0.997
_diffrn_measurement_device_type 'Bruker APEX-II CCD'
_diffrn_measurement_method '\f and \w scans'
_diffrn_radiation_type MoK\a
_diffrn_radiation_wavelength 0.71073
_diffrn_reflns_av_R_equivalents 0.0871
_diffrn_reflns_av_unetI/netI 0.0865
_diffrn_reflns_Laue_measured_fraction_full 0.997
_diffrn_reflns_Laue_measured_fraction_max 0.997
_diffrn_reflns_limit_h_max 11
_diffrn_reflns_limit_h_min -11
_diffrn_reflns_limit_k_max 18
_diffrn_reflns_limit_k_min -18
_diffrn_reflns_limit_l_max 29
_diffrn_reflns_limit_l_min -27
_diffrn_reflns_number 48372
_diffrn_reflns_point_group_measured_fraction_full 0.997
_diffrn_reflns_point_group_measured_fraction_max 0.997
_diffrn_reflns_theta_full 25.000
_diffrn_reflns_theta_max 26.999
_diffrn_reflns_theta_min 0.939
_diffrn_source 'fine-focus sealed tube'
_exptl_absorpt_coefficient_mu 0.318
_exptl_absorpt_correction_T_max 0.971
_exptl_absorpt_correction_T_min 0.953
_exptl_absorpt_correction_type multi-scan
_exptl_absorpt_process_details 'Bruker AXS SADABS program'
_exptl_crystal_colour green
_exptl_crystal_density_diffrn 1.370
_exptl_crystal_description needle
_exptl_crystal_F_000 1192
_exptl_crystal_size_max 0.180
_exptl_crystal_size_mid 0.110
_exptl_crystal_size_min 0.080
_refine_diff_density_max 0.512
_refine_diff_density_min -0.475
_refine_diff_density_rms 0.073
_refine_ls_extinction_method none
_refine_ls_goodness_of_fit_ref 1.039
_refine_ls_hydrogen_treatment mixed
_refine_ls_matrix_type full
_refine_ls_number_parameters 755
_refine_ls_number_reflns 12091
_refine_ls_number_restraints 6
_refine_ls_restrained_S_all 1.039
_refine_ls_R_factor_all 0.1261
_refine_ls_R_factor_gt 0.0707
_refine_ls_shift/su_max 0.000
_refine_ls_shift/su_mean 0.000
_refine_ls_structure_factor_coef Fsqd
_refine_ls_weighting_details 'w=1/[\s^2^(Fo^2^)+(0.0921P)^2^+0.8341P] where P=(Fo^2^+2Fc^2^)/3'
_refine_ls_weighting_scheme calc
_refine_ls_wR_factor_gt 0.1664
_refine_ls_wR_factor_ref 0.1932
_reflns_Friedel_coverage 0.000
_reflns_number_gt 7327
_reflns_number_total 12091
_reflns_threshold_expression 'I > 2\s(I)'
_cod_data_source_file d4dt03432e2.cif
_cod_data_source_block shelx_CCDC2
_cod_depositor_comments 'Adding full bibliography for 7719072--7719075.cif.'
_cod_database_code 7719074
_shelx_shelxl_version_number 2019/3
_shelx_space_group_comment
;
The symmetry employed for this shelxl refinement is uniquely defined
by the following loop, which should always be used as a source of
symmetry information in preference to the above space-group names.
They are only intended as comments.
;
_shelx_estimated_absorpt_t_min 0.945
_shelx_estimated_absorpt_t_max 0.975
_exptl_absorpt_special_details 'Sheldrick,G.M.,2015,University of gottingen'

loop_
_space_group_symop_operation_xyz
'x, y, z'
'-x, -y, -z'

loop_
_atom_site_label
_atom_site_type_symbol
_atom_site_fract_x
_atom_site_fract_y
_atom_site_fract_z
_atom_site_U_iso_or_equiv
_atom_site_adp_type
_atom_site_occupancy
_atom_site_site_symmetry_order
_atom_site_calc_flag
_atom_site_refinement_flags_posn
_atom_site_refinement_flags_adp
_atom_site_refinement_flags_occupancy
_atom_site_disorder_assembly
_atom_site_disorder_group
C1 C 0.0152(4) 0.6192(2) 0.86608(14) 0.0338(8) Uani 1 1 d . . . . .
C2 C 0.1018(4) 0.6120(3) 0.81458(16) 0.0432(9) Uani 1 1 d . . . . .
H2 H 0.085780 0.661278 0.775911 0.052 Uiso 1 1 calc R U . . .
C3 C 0.2099(4) 0.5214(3) 0.83212(16) 0.0431(9) Uani 1 1 d . . . . .
H3 H 0.281579 0.496044 0.807659 0.052 Uiso 1 1 calc R U . . .
C4 C 0.1954(4) 0.4709(2) 0.89513(15) 0.0329(7) Uani 1 1 d . . . . .
C5 C 0.2901(4) 0.3757(2) 0.93073(15) 0.0338(8) Uani 1 1 d . . . . .
C6 C 0.4108(4) 0.3190(3) 0.89913(15) 0.0371(8) Uani 1 1 d . . . . .
C7 C 0.5547(4) 0.3272(3) 0.9003(2) 0.0521(10) Uani 1 1 d . . . . .
H7 H 0.576589 0.369642 0.919946 0.062 Uiso 1 1 calc R U . . .
C8 C 0.6688(5) 0.2727(3) 0.8724(2) 0.0619(12) Uani 1 1 d . . . . .
H8 H 0.765888 0.278714 0.872878 0.074 Uiso 1 1 calc R U . . .
C9 C 0.6333(5) 0.2111(3) 0.84466(19) 0.0575(12) Uani 1 1 d . . . . .
C10 C 0.4922(6) 0.2004(4) 0.8422(2) 0.0737(14) Uani 1 1 d . . . . .
H10 H 0.471420 0.157874 0.822294 0.088 Uiso 1 1 calc R U . . .
C11 C 0.3804(5) 0.2553(3) 0.8704(2) 0.0617(12) Uani 1 1 d . . . . .
H11 H 0.283692 0.248620 0.869866 0.074 Uiso 1 1 calc R U . . .
C12 C 0.2770(4) 0.3297(2) 0.99251(15) 0.0340(8) Uani 1 1 d . . . . .
C13 C 0.3754(4) 0.2320(3) 1.02897(16) 0.0417(9) Uani 1 1 d . . . . .
H13 H 0.458500 0.191245 1.016037 0.050 Uiso 1 1 calc R U . . .
C14 C 0.3251(4) 0.2106(3) 1.08530(17) 0.0413(9) Uani 1 1 d . . . . .
H14 H 0.367466 0.151969 1.118580 0.050 Uiso 1 1 calc R U . . .
C15 C 0.1947(4) 0.2937(2) 1.08513(15) 0.0335(8) Uani 1 1 d . . . . .
C16 C -0.1080(4) 0.7024(2) 0.86542(15) 0.0349(8) Uani 1 1 d . . . . .
C17 C -0.1455(4) 0.7946(3) 0.80891(15) 0.0383(8) Uani 1 1 d . . . . .
C18 C -0.0883(5) 0.8736(3) 0.80626(18) 0.0550(11) Uani 1 1 d . . . . .
H18 H -0.029870 0.869787 0.840242 0.066 Uiso 1 1 calc R U . . .
C19 C -0.1158(6) 0.9586(3) 0.7541(2) 0.0660(13) Uani 1 1 d . . . . .
H19 H -0.076872 1.011649 0.752846 0.079 Uiso 1 1 calc R U . . .
C20 C -0.2013(6) 0.9627(3) 0.7048(2) 0.0626(12) Uani 1 1 d . . . . .
C21 C -0.2624(6) 0.8878(4) 0.70640(19) 0.0655(13) Uani 1 1 d . . . . .
H21 H -0.323139 0.893279 0.672644 0.079 Uiso 1 1 calc R U . . .
C22 C -0.2338(5) 0.8030(3) 0.75852(18) 0.0552(11) Uani 1 1 d . . . . .
H22 H -0.274858 0.750992 0.759503 0.066 Uiso 1 1 calc R U . . .
C23 C 0.8425(4) 0.3590(2) 0.43871(15) 0.0346(8) Uani 1 1 d . . . . .
C24 C 0.7826(4) 0.2961(3) 0.41034(15) 0.0375(8) Uani 1 1 d . . . . .
C25 C 0.6344(5) 0.2958(3) 0.41324(19) 0.0545(10) Uani 1 1 d . . . . .
H25 H 0.570133 0.334626 0.434279 0.065 Uiso 1 1 calc R U . . .
C26 C 0.5791(6) 0.2387(4) 0.3853(2) 0.0642(12) Uani 1 1 d . . . . .
H26 H 0.478899 0.238765 0.387602 0.077 Uiso 1 1 calc R U . . .
C27 C 0.6741(6) 0.1830(3) 0.35468(18) 0.0594(12) Uani 1 1 d . . . . .
C28 C 0.8203(7) 0.1813(3) 0.3499(2) 0.0683(13) Uani 1 1 d . . . . .
H28 H 0.882725 0.142688 0.328294 0.082 Uiso 1 1 calc R U . . .
C29 C 0.8751(5) 0.2384(3) 0.37807(19) 0.0569(11) Uani 1 1 d . . . . .
H29 H 0.975458 0.237994 0.375181 0.068 Uiso 1 1 calc R U . . .
C30 C 0.9094(4) 0.3143(2) 0.49949(15) 0.0344(8) Uani 1 1 d . . . . .
C31 C 0.9149(5) 0.2141(3) 0.53762(16) 0.0442(9) Uani 1 1 d . . . . .
H31 H 0.874278 0.169071 0.527055 0.053 Uiso 1 1 calc R U . . .
C32 C 0.9894(5) 0.1975(3) 0.59142(16) 0.0456(9) Uani 1 1 d . . . . .
H32 H 1.010645 0.138194 0.625151 0.055 Uiso 1 1 calc R U . . .
C33 C 1.0309(4) 0.2868(2) 0.58793(14) 0.0351(8) Uani 1 1 d . . . . .
C34 C 1.1115(4) 0.2983(2) 0.63480(14) 0.0363(8) Uani 1 1 d . . . . .
C35 C 1.1625(4) 0.2092(3) 0.69421(15) 0.0385(8) Uani 1 1 d . . . . .
C36 C 1.2887(5) 0.1282(3) 0.69712(17) 0.0531(11) Uani 1 1 d . . . . .
H36 H 1.340973 0.127457 0.662280 0.064 Uiso 1 1 calc R U . . .
C37 C 1.3384(6) 0.0481(3) 0.75134(19) 0.0659(14) Uani 1 1 d . . . . .
H37 H 1.423632 -0.006609 0.753250 0.079 Uiso 1 1 calc R U . . .
C38 C 1.2614(6) 0.0504(3) 0.80153(17) 0.0581(12) Uani 1 1 d . . . . .
C39 C 1.1368(6) 0.1283(3) 0.80092(17) 0.0630(13) Uani 1 1 d . . . . .
H39 H 1.085684 0.128169 0.836110 0.076 Uiso 1 1 calc R U . . .
C40 C 1.0874(5) 0.2085(3) 0.74606(17) 0.0545(11) Uani 1 1 d . . . . .
H40 H 1.001661 0.262656 0.744573 0.065 Uiso 1 1 calc R U . . .
C41 C 1.1482(4) 0.3861(2) 0.63129(14) 0.0346(8) Uani 1 1 d . . . . .
C42 C 1.2274(4) 0.4002(3) 0.67960(15) 0.0428(9) Uani 1 1 d . . . . .
H42 H 1.263690 0.352266 0.718161 0.051 Uiso 1 1 calc R U . . .
C43 C 1.2400(4) 0.4954(3) 0.65937(15) 0.0422(9) Uani 1 1 d . . . . .
H43 H 1.286408 0.525208 0.681210 0.051 Uiso 1 1 calc R U . . .
C44 C 0.8321(4) 0.4580(2) 0.40259(14) 0.0342(8) Uani 1 1 d . . . . .
C45 C 0.7339(9) 0.0134(5) 0.0011(3) 0.131(3) Uani 1 1 d . . . . .
H45A H 0.680753 0.080611 -0.025810 0.196 Uiso 1 1 calc R U . . .
H45B H 0.784416 0.018765 0.035799 0.196 Uiso 1 1 calc R U . . .
H45C H 0.663189 -0.023931 0.015280 0.196 Uiso 1 1 calc R U . . .
C46 C 0.8478(6) -0.0411(4) -0.0330(2) 0.0738(14) Uani 1 1 d . . . . .
H46A H 0.917132 -0.002020 -0.048203 0.089 Uiso 1 1 calc R U . . .
H46B H 0.796188 -0.045239 -0.068395 0.089 Uiso 1 1 calc R U . . .
C47 C 0.9372(5) -0.1477(3) 0.0064(2) 0.0596(11) Uani 1 1 d . . . . .
C48 C 0.6415(6) 0.2388(4) 0.1842(2) 0.0776(15) Uani 1 1 d . . . . .
H48A H 0.545813 0.225361 0.186217 0.116 Uiso 1 1 calc R U . . .
H48B H 0.639464 0.288445 0.204329 0.116 Uiso 1 1 calc R U . . .
H48C H 0.720599 0.176727 0.204307 0.116 Uiso 1 1 calc R U . . .
C49 C 0.6705(5) 0.2793(3) 0.11813(19) 0.0578(11) Uani 1 1 d . . . . .
H49A H 0.771771 0.285908 0.116736 0.069 Uiso 1 1 calc R U . . .
H49B H 0.668151 0.229606 0.097971 0.069 Uiso 1 1 calc R U . . .
C50 C 0.5621(5) 0.3792(3) 0.08258(18) 0.0468(9) Uani 1 1 d . . . . .
C51 C 0.1741(10) 0.4113(6) 0.3128(3) 0.147(4) Uani 1 1 d . . . . .
H51A H 0.149801 0.359517 0.300356 0.220 Uiso 1 1 calc R U . . .
H51B H 0.111837 0.425737 0.344668 0.220 Uiso 1 1 calc R U . . .
H51C H 0.278818 0.387516 0.328237 0.220 Uiso 1 1 calc R U . . .
C52 C 0.1472(9) 0.5014(5) 0.2615(3) 0.111(2) Uani 1 1 d . . . . .
H52A H 0.185776 0.548719 0.274010 0.133 Uiso 1 1 calc R U . . .
H52B H 0.038393 0.532095 0.252993 0.133 Uiso 1 1 calc R U . . .
C53 C 0.2119(6) 0.4944(4) 0.2012(2) 0.0627(12) Uani 1 1 d . . . . .
C54 C 0.2301(8) 0.0351(5) 0.4835(3) 0.110(2) Uani 1 1 d . . . . .
H54A H 0.137551 0.090570 0.470778 0.165 Uiso 1 1 calc R U . . .
H54B H 0.207289 -0.028287 0.499064 0.165 Uiso 1 1 calc R U . . .
H54C H 0.289293 0.034206 0.448897 0.165 Uiso 1 1 calc R U . . .
C55 C 0.3180(6) 0.0489(4) 0.5331(2) 0.0758(15) Uani 1 1 d . . . . .
H55A H 0.415765 -0.003354 0.542376 0.091 Uiso 1 1 calc R U . . .
H55B H 0.264751 0.038212 0.570145 0.091 Uiso 1 1 calc R U . . .
C56 C 0.3435(6) 0.1519(4) 0.5177(2) 0.0625(12) Uani 1 1 d . . . . .
C57 C 0.6683(9) 0.3474(7) 0.6722(3) 0.134(3) Uani 1 1 d . . . . .
H57A H 0.751084 0.366313 0.651667 0.202 Uiso 1 1 calc R U . . .
H57B H 0.704184 0.301535 0.713104 0.202 Uiso 1 1 calc R U . . .
H57C H 0.592118 0.407481 0.674410 0.202 Uiso 1 1 calc R U . . .
C58 C 0.6038(6) 0.2972(5) 0.6380(3) 0.0940(18) Uani 1 1 d . . . . .
H58A H 0.523120 0.275766 0.659920 0.113 Uiso 1 1 calc R U . . .
H58B H 0.681314 0.236364 0.636173 0.113 Uiso 1 1 calc R U . . .
C59 C 0.5416(5) 0.3643(4) 0.5731(2) 0.0657(12) Uani 1 1 d . . . . .
N1 N 0.0751(3) 0.53166(19) 0.91542(11) 0.0296(6) Uani 1 1 d . . . . .
N2 N 0.1687(3) 0.36747(19) 1.02778(11) 0.0306(6) Uani 1 1 d . . . . .
N3 N 0.9788(3) 0.35895(19) 0.53080(11) 0.0312(6) Uani 1 1 d . . . . .
N4 N 1.1139(3) 0.47408(19) 0.58085(11) 0.0323(6) Uani 1 1 d . . . . .
O1 O 0.1435(3) 0.58758(19) 1.02952(12) 0.0421(6) Uani 1 1 d D . . . .
O2 O 1.2112(3) 0.4404(2) 0.45774(12) 0.0453(6) Uani 1 1 d D . . . .
O3 O 1.0174(4) -0.1993(2) -0.02772(15) 0.0776(10) Uani 1 1 d . . . . .
H3O H 1.065081 -0.256842 -0.005662 0.116 Uiso 1 1 calc R U . . .
O4 O 0.9397(5) -0.1828(3) 0.06011(17) 0.0999(13) Uani 1 1 d . . . . .
O5 O 0.5939(3) 0.4185(2) 0.02700(12) 0.0610(8) Uani 1 1 d . . . . .
O6 O 0.4476(4) 0.4222(2) 0.10296(13) 0.0625(8) Uani 1 1 d . . . . .
O7 O 0.1504(4) 0.5483(3) 0.15304(17) 0.0836(10) Uani 1 1 d . . . . .
O8 O 0.3399(5) 0.4212(3) 0.20895(15) 0.0907(12) Uani 1 1 d D . . . .
O9 O 0.5566(4) 0.4524(3) 0.55358(17) 0.0833(11) Uani 1 1 d . . . . .
O10 O 0.4753(4) 0.3311(3) 0.54141(18) 0.0870(11) Uani 1 1 d . . . . .
O11 O 0.2826(4) 0.2236(3) 0.47336(17) 0.0814(10) Uani 1 1 d . . . . .
O12 O 0.4370(5) 0.1531(3) 0.55897(17) 0.0865(11) Uani 1 1 d D . . . .
Mn1 Mn 0.000000 0.500000 1.000000 0.02762(19) Uani 1 2 d S . P . .
Mn2 Mn 1.000000 0.500000 0.500000 0.02834(19) Uani 1 2 d S . P . .
F1 F 0.7442(3) 0.1550(2) 0.81877(14) 0.0916(10) Uani 1 1 d . . . . .
F2 F -0.2256(4) 1.0440(2) 0.65332(13) 0.1055(11) Uani 1 1 d . . . . .
F3 F 0.6211(4) 0.1266(2) 0.32776(12) 0.0962(11) Uani 1 1 d . . . . .
F4 F 1.3132(4) -0.0279(2) 0.85531(11) 0.0981(11) Uani 1 1 d . . . . .
H1A H 0.150(5) 0.570(3) 1.0740(5) 0.067(13) Uiso 1 1 d D . . . .
H1B H 0.239(2) 0.587(3) 1.0117(17) 0.065(13) Uiso 1 1 d D . . . .
H2A H 1.303(5) 0.460(6) 0.460(3) 0.18(3) Uiso 1 1 d D . . . .
H2B H 1.239(5) 0.3691(12) 0.460(2) 0.079(15) Uiso 1 1 d D . . . .
H8A H 0.401(6) 0.426(5) 0.1738(18) 0.13(2) Uiso 1 1 d D . . . .
H12A H 0.454(12) 0.218(4) 0.556(5) 0.24(5) Uiso 1 1 d D . . . .
H9A H 0.500000 0.500000 0.500000 0.17(4) Uiso 1 2 d S . P . .
H5A H 0.500000 0.500000 0.000000 0.19(5) Uiso 1 2 d S . P . .

loop_
_atom_site_aniso_label
_atom_site_aniso_U_11
_atom_site_aniso_U_22
_atom_site_aniso_U_33
_atom_site_aniso_U_23
_atom_site_aniso_U_13
_atom_site_aniso_U_12
C1 0.0358(19) 0.0366(18) 0.0301(16) -0.0089(14) 0.0032(14) -0.0146(15)
C2 0.050(2) 0.042(2) 0.0324(18) -0.0074(15) 0.0077(16) -0.0101(17)
C3 0.043(2) 0.047(2) 0.0376(19) -0.0144(16) 0.0143(16) -0.0107(17)
C4 0.0279(18) 0.0384(18) 0.0355(17) -0.0164(15) 0.0083(14) -0.0099(14)
C5 0.0288(18) 0.0398(18) 0.0370(18) -0.0176(15) 0.0081(14) -0.0114(14)
C6 0.0319(19) 0.0382(18) 0.0386(18) -0.0140(15) 0.0079(15) -0.0051(15)
C7 0.038(2) 0.051(2) 0.077(3) -0.033(2) 0.017(2) -0.0148(18)
C8 0.038(2) 0.062(3) 0.089(3) -0.029(3) 0.026(2) -0.015(2)
C9 0.054(3) 0.056(2) 0.060(3) -0.029(2) 0.021(2) -0.002(2)
C10 0.074(4) 0.082(3) 0.089(3) -0.062(3) 0.025(3) -0.024(3)
C11 0.043(2) 0.086(3) 0.080(3) -0.058(3) 0.015(2) -0.020(2)
C12 0.0245(17) 0.0374(18) 0.0423(19) -0.0171(15) 0.0042(14) -0.0078(14)
C13 0.034(2) 0.0384(19) 0.045(2) -0.0147(16) 0.0022(16) 0.0019(15)
C14 0.037(2) 0.0339(18) 0.044(2) -0.0085(16) -0.0005(16) -0.0020(15)
C15 0.0319(18) 0.0309(17) 0.0336(17) -0.0056(14) -0.0009(14) -0.0084(14)
C16 0.036(2) 0.0324(17) 0.0342(17) -0.0077(14) -0.0010(15) -0.0100(15)
C17 0.039(2) 0.0339(18) 0.0331(18) -0.0041(15) 0.0031(15) -0.0055(15)
C18 0.073(3) 0.045(2) 0.047(2) -0.0120(18) -0.005(2) -0.022(2)
C19 0.093(4) 0.038(2) 0.068(3) -0.008(2) 0.004(3) -0.030(2)
C20 0.077(3) 0.045(2) 0.051(2) 0.0059(19) 0.002(2) -0.018(2)
C21 0.072(3) 0.070(3) 0.041(2) 0.004(2) -0.013(2) -0.024(2)
C22 0.058(3) 0.056(2) 0.049(2) -0.0071(19) -0.008(2) -0.023(2)
C23 0.038(2) 0.0381(18) 0.0333(17) -0.0148(15) 0.0033(15) -0.0157(15)
C24 0.044(2) 0.0400(19) 0.0308(17) -0.0086(15) 0.0001(15) -0.0194(16)
C25 0.048(3) 0.063(3) 0.065(3) -0.032(2) 0.006(2) -0.023(2)
C26 0.065(3) 0.085(3) 0.063(3) -0.028(3) 0.003(2) -0.049(3)
C27 0.095(4) 0.060(3) 0.039(2) -0.015(2) -0.004(2) -0.048(3)
C28 0.096(4) 0.067(3) 0.064(3) -0.044(2) 0.019(3) -0.035(3)
C29 0.055(3) 0.063(3) 0.065(3) -0.035(2) 0.013(2) -0.021(2)
C30 0.039(2) 0.0344(17) 0.0330(17) -0.0097(14) 0.0043(15) -0.0163(15)
C31 0.056(2) 0.0376(19) 0.045(2) -0.0121(16) 0.0014(18) -0.0250(18)
C32 0.063(3) 0.0353(19) 0.0370(19) -0.0014(16) 0.0006(18) -0.0240(18)
C33 0.040(2) 0.0347(17) 0.0295(16) -0.0059(14) 0.0035(15) -0.0144(15)
C34 0.042(2) 0.0368(18) 0.0267(16) -0.0048(14) 0.0007(15) -0.0129(16)
C35 0.048(2) 0.0359(18) 0.0306(17) -0.0054(15) -0.0041(16) -0.0167(16)
C36 0.064(3) 0.048(2) 0.0349(19) -0.0084(17) 0.0058(18) -0.005(2)
C37 0.084(3) 0.041(2) 0.051(2) -0.0057(19) -0.006(2) 0.004(2)
C38 0.087(3) 0.038(2) 0.036(2) 0.0034(17) -0.006(2) -0.016(2)
C39 0.084(3) 0.063(3) 0.0301(19) -0.0016(19) 0.011(2) -0.019(2)
C40 0.060(3) 0.050(2) 0.039(2) -0.0033(18) 0.0081(19) -0.007(2)
C41 0.0369(19) 0.0377(18) 0.0281(16) -0.0063(14) 0.0007(14) -0.0138(15)
C42 0.052(2) 0.043(2) 0.0303(17) -0.0094(16) -0.0085(16) -0.0123(17)
C43 0.051(2) 0.045(2) 0.0337(18) -0.0148(16) -0.0081(16) -0.0166(17)
C44 0.039(2) 0.0382(18) 0.0278(16) -0.0123(14) 0.0012(14) -0.0132(15)
C45 0.134(6) 0.102(5) 0.115(5) -0.023(4) 0.033(5) 0.012(4)
C46 0.085(4) 0.066(3) 0.067(3) -0.017(2) -0.002(3) -0.021(3)
C47 0.062(3) 0.063(3) 0.062(3) -0.026(2) -0.001(2) -0.024(2)
C48 0.081(4) 0.078(3) 0.067(3) -0.007(3) 0.002(3) -0.030(3)
C49 0.050(3) 0.064(3) 0.060(3) -0.018(2) 0.003(2) -0.020(2)
C50 0.041(2) 0.059(2) 0.049(2) -0.021(2) 0.0062(18) -0.0252(19)
C51 0.174(8) 0.175(8) 0.053(3) -0.033(4) 0.027(4) -0.001(6)
C52 0.131(6) 0.129(6) 0.091(4) -0.069(4) 0.041(4) -0.032(5)
C53 0.081(4) 0.061(3) 0.060(3) -0.028(2) 0.023(3) -0.034(3)
C54 0.123(6) 0.090(4) 0.126(5) -0.050(4) -0.008(4) -0.031(4)
C55 0.085(4) 0.058(3) 0.080(3) -0.022(3) 0.015(3) -0.017(3)
C56 0.070(3) 0.059(3) 0.057(3) -0.019(2) 0.023(2) -0.018(2)
C57 0.111(6) 0.188(8) 0.090(5) -0.015(5) -0.016(4) -0.054(6)
C58 0.055(3) 0.107(5) 0.109(5) -0.031(4) 0.005(3) -0.013(3)
C59 0.047(3) 0.072(3) 0.078(3) -0.029(3) 0.015(2) -0.014(2)
N1 0.0268(14) 0.0297(13) 0.0313(14) -0.0088(11) 0.0045(11) -0.0083(11)
N2 0.0267(15) 0.0315(14) 0.0313(14) -0.0088(12) 0.0028(11) -0.0069(11)
N3 0.0393(16) 0.0309(14) 0.0248(13) -0.0072(11) 0.0005(11) -0.0147(12)
N4 0.0375(16) 0.0329(14) 0.0262(13) -0.0073(11) 0.0014(12) -0.0123(12)
O1 0.0337(14) 0.0490(15) 0.0520(16) -0.0232(13) 0.0085(12) -0.0176(11)
O2 0.0391(15) 0.0497(16) 0.0521(15) -0.0209(13) 0.0116(12) -0.0162(12)
O3 0.094(3) 0.066(2) 0.070(2) -0.0255(17) 0.0066(19) -0.0164(18)
O4 0.106(3) 0.105(3) 0.060(2) -0.011(2) 0.007(2) -0.005(2)
O5 0.0446(17) 0.081(2) 0.0458(16) -0.0117(15) 0.0114(13) -0.0112(15)
O6 0.061(2) 0.0690(19) 0.0525(17) -0.0170(15) 0.0244(15) -0.0162(15)
O7 0.086(3) 0.098(3) 0.069(2) -0.027(2) 0.012(2) -0.032(2)
O8 0.107(3) 0.091(3) 0.056(2) -0.0157(19) 0.028(2) -0.013(2)
O9 0.086(3) 0.076(2) 0.093(3) -0.027(2) -0.015(2) -0.033(2)
O10 0.087(3) 0.087(2) 0.105(3) -0.042(2) 0.008(2) -0.041(2)
O11 0.085(3) 0.067(2) 0.084(2) -0.0112(19) 0.012(2) -0.0243(19)
O12 0.105(3) 0.096(3) 0.066(2) -0.021(2) 0.007(2) -0.047(2)
Mn1 0.0252(4) 0.0280(4) 0.0286(4) -0.0092(3) 0.0049(3) -0.0064(3)
Mn2 0.0326(4) 0.0290(4) 0.0243(3) -0.0067(3) 0.0014(3) -0.0127(3)
F1 0.079(2) 0.091(2) 0.104(2) -0.0544(18) 0.0449(17) -0.0008(16)
F2 0.149(3) 0.0668(18) 0.0692(18) 0.0285(15) -0.0124(19) -0.0385(19)
F3 0.158(3) 0.107(2) 0.0670(17) -0.0400(16) 0.0000(18) -0.091(2)
F4 0.157(3) 0.0585(16) 0.0434(14) 0.0092(12) -0.0089(16) -0.0063(17)

loop_
_atom_type_symbol
_atom_type_description
_atom_type_scat_dispersion_real
_atom_type_scat_dispersion_imag
_atom_type_scat_source
C C 0.0033 0.0016 'International Tables Vol C Tables 4.2.6.8 and 6.1.1.4'
H H 0.0000 0.0000 'International Tables Vol C Tables 4.2.6.8 and 6.1.1.4'
N N 0.0061 0.0033 'International Tables Vol C Tables 4.2.6.8 and 6.1.1.4'
O O 0.0106 0.0060 'International Tables Vol C Tables 4.2.6.8 and 6.1.1.4'
Mn Mn 0.3368 0.7283 'International Tables Vol C Tables 4.2.6.8 and 6.1.1.4'
F F 0.0171 0.0103 'International Tables Vol C Tables 4.2.6.8 and 6.1.1.4'

loop_
_geom_angle_atom_site_label_1
_geom_angle_atom_site_label_2
_geom_angle_atom_site_label_3
_geom_angle
_geom_angle_site_symmetry_1
_geom_angle_site_symmetry_3
_geom_angle_publ_flag
N1 C1 C16 126.5(3) . . ?
N1 C1 C2 109.0(3) . . ?
C16 C1 C2 124.5(3) . . ?
C3 C2 C1 107.7(3) . . ?
C3 C2 H2 126.2 . . ?
C1 C2 H2 126.2 . . ?
C2 C3 C4 107.6(3) . . ?
C2 C3 H3 126.2 . . ?
C4 C3 H3 126.2 . . ?
N1 C4 C5 125.5(3) . . ?
N1 C4 C3 109.4(3) . . ?
C5 C4 C3 125.1(3) . . ?
C12 C5 C4 124.1(3) . . ?
C12 C5 C6 118.6(3) . . ?
C4 C5 C6 117.3(3) . . ?
C11 C6 C7 118.8(3) . . ?
C11 C6 C5 120.4(3) . . ?
C7 C6 C5 120.8(3) . . ?
C6 C7 C8 121.2(4) . . ?
C6 C7 H7 119.4 . . ?
C8 C7 H7 119.4 . . ?
C9 C8 C7 117.8(4) . . ?
C9 C8 H8 121.1 . . ?
C7 C8 H8 121.1 . . ?
C8 C9 F1 118.7(4) . . ?
C8 C9 C10 123.3(4) . . ?
F1 C9 C10 118.0(4) . . ?
C9 C10 C11 117.8(4) . . ?
C9 C10 H10 121.1 . . ?
C11 C10 H10 121.1 . . ?
C6 C11 C10 121.0(4) . . ?
C6 C11 H11 119.5 . . ?
C10 C11 H11 119.5 . . ?
N2 C12 C5 126.5(3) . . ?
N2 C12 C13 109.6(3) . . ?
C5 C12 C13 123.8(3) . . ?
C14 C13 C12 107.1(3) . . ?
C14 C13 H13 126.4 . . ?
C12 C13 H13 126.4 . . ?
C13 C14 C15 108.0(3) . . ?
C13 C14 H14 126.0 . . ?
C15 C14 H14 126.0 . . ?
N2 C15 C16 126.1(3) . 2_567 ?
N2 C15 C14 109.0(3) . . ?
C16 C15 C14 124.9(3) 2_567 . ?
C15 C16 C1 123.8(3) 2_567 . ?
C15 C16 C17 118.1(3) 2_567 . ?
C1 C16 C17 118.0(3) . . ?
C22 C17 C18 118.2(3) . . ?
C22 C17 C16 122.2(4) . . ?
C18 C17 C16 119.6(3) . . ?
C17 C18 C19 121.5(4) . . ?
C17 C18 H18 119.3 . . ?
C19 C18 H18 119.3 . . ?
C20 C19 C18 118.4(4) . . ?
C20 C19 H19 120.8 . . ?
C18 C19 H19 120.8 . . ?
F2 C20 C21 119.5(4) . . ?
F2 C20 C19 118.8(4) . . ?
C21 C20 C19 121.7(4) . . ?
C20 C21 C22 119.6(4) . . ?
C20 C21 H21 120.2 . . ?
C22 C21 H21 120.2 . . ?
C17 C22 C21 120.7(4) . . ?
C17 C22 H22 119.7 . . ?
C21 C22 H22 119.7 . . ?
C44 C23 C30 123.8(3) . . ?
C44 C23 C24 117.8(3) . . ?
C30 C23 C24 118.4(3) . . ?
C25 C24 C29 118.0(4) . . ?
C25 C24 C23 121.8(3) . . ?
C29 C24 C23 120.2(4) . . ?
C24 C25 C26 121.2(4) . . ?
C24 C25 H25 119.4 . . ?
C26 C25 H25 119.4 . . ?
C27 C26 C25 118.7(4) . . ?
C27 C26 H26 120.7 . . ?
C25 C26 H26 120.7 . . ?
C28 C27 F3 118.5(5) . . ?
C28 C27 C26 122.6(4) . . ?
F3 C27 C26 118.9(5) . . ?
C27 C28 C29 118.5(4) . . ?
C27 C28 H28 120.7 . . ?
C29 C28 H28 120.7 . . ?
C24 C29 C28 121.0(4) . . ?
C24 C29 H29 119.5 . . ?
C28 C29 H29 119.5 . . ?
N3 C30 C23 125.7(3) . . ?
N3 C30 C31 110.3(3) . . ?
C23 C30 C31 124.0(3) . . ?
C32 C31 C30 106.9(3) . . ?
C32 C31 H31 126.6 . . ?
C30 C31 H31 126.6 . . ?
C31 C32 C33 107.9(3) . . ?
C31 C32 H32 126.0 . . ?
C33 C32 H32 126.0 . . ?
N3 C33 C34 125.8(3) . . ?
N3 C33 C32 109.2(3) . . ?
C34 C33 C32 125.1(3) . . ?
C41 C34 C33 124.5(3) . . ?
C41 C34 C35 117.3(3) . . ?
C33 C34 C35 118.2(3) . . ?
C40 C35 C36 118.6(3) . . ?
C40 C35 C34 121.3(3) . . ?
C36 C35 C34 120.1(3) . . ?
C35 C36 C37 120.5(4) . . ?
C35 C36 H36 119.7 . . ?
C37 C36 H36 119.7 . . ?
C38 C37 C36 119.1(4) . . ?
C38 C37 H37 120.5 . . ?
C36 C37 H37 120.5 . . ?
C37 C38 C39 122.6(4) . . ?
C37 C38 F4 118.7(4) . . ?
C39 C38 F4 118.7(4) . . ?
C38 C39 C40 118.0(4) . . ?
C38 C39 H39 121.0 . . ?
C40 C39 H39 121.0 . . ?
C35 C40 C39 121.3(4) . . ?
C35 C40 H40 119.4 . . ?
C39 C40 H40 119.4 . . ?
N4 C41 C34 125.7(3) . . ?
N4 C41 C42 109.1(3) . . ?
C34 C41 C42 125.2(3) . . ?
C43 C42 C41 107.9(3) . . ?
C43 C42 H42 126.0 . . ?
C41 C42 H42 126.0 . . ?
C42 C43 C44 106.9(3) . 2_766 ?
C42 C43 H43 126.6 . . ?
C44 C43 H43 126.6 2_766 . ?
N4 C44 C23 126.6(3) 2_766 . ?
N4 C44 C43 109.6(3) 2_766 2_766 ?
C23 C44 C43 123.7(3) . 2_766 ?
C46 C45 H45A 109.5 . . ?
C46 C45 H45B 109.5 . . ?
H45A C45 H45B 109.5 . . ?
C46 C45 H45C 109.5 . . ?
H45A C45 H45C 109.5 . . ?
H45B C45 H45C 109.5 . . ?
C45 C46 C47 112.8(4) . . ?
C45 C46 H46A 109.0 . . ?
C47 C46 H46A 109.0 . . ?
C45 C46 H46B 109.0 . . ?
C47 C46 H46B 109.0 . . ?
H46A C46 H46B 107.8 . . ?
O4 C47 O3 122.5(4) . . ?
O4 C47 C46 126.7(5) . . ?
O3 C47 C46 110.7(4) . . ?
C49 C48 H48A 109.5 . . ?
C49 C48 H48B 109.5 . . ?
H48A C48 H48B 109.5 . . ?
C49 C48 H48C 109.5 . . ?
H48A C48 H48C 109.5 . . ?
H48B C48 H48C 109.5 . . ?
C50 C49 C48 115.1(4) . . ?
C50 C49 H49A 108.5 . . ?
C48 C49 H49A 108.5 . . ?
C50 C49 H49B 108.5 . . ?
C48 C49 H49B 108.5 . . ?
H49A C49 H49B 107.5 . . ?
O6 C50 O5 121.2(4) . . ?
O6 C50 C49 123.6(4) . . ?
O5 C50 C49 115.2(4) . . ?
C52 C51 H51A 109.5 . . ?
C52 C51 H51B 109.5 . . ?
H51A C51 H51B 109.5 . . ?
C52 C51 H51C 109.5 . . ?
H51A C51 H51C 109.5 . . ?
H51B C51 H51C 109.5 . . ?
C51 C52 C53 119.3(5) . . ?
C51 C52 H52A 107.5 . . ?
C53 C52 H52A 107.5 . . ?
C51 C52 H52B 107.5 . . ?
C53 C52 H52B 107.5 . . ?
H52A C52 H52B 107.0 . . ?
O7 C53 O8 124.2(4) . . ?
O7 C53 C52 122.6(5) . . ?
O8 C53 C52 113.2(5) . . ?
C55 C54 H54A 109.5 . . ?
C55 C54 H54B 109.5 . . ?
H54A C54 H54B 109.5 . . ?
C55 C54 H54C 109.5 . . ?
H54A C54 H54C 109.5 . . ?
H54B C54 H54C 109.5 . . ?
C54 C55 C56 115.0(5) . . ?
C54 C55 H55A 108.5 . . ?
C56 C55 H55A 108.5 . . ?
C54 C55 H55B 108.5 . . ?
C56 C55 H55B 108.5 . . ?
H55A C55 H55B 107.5 . . ?
O11 C56 O12 124.8(5) . . ?
O11 C56 C55 124.0(5) . . ?
O12 C56 C55 111.2(4) . . ?
C58 C57 H57A 109.5 . . ?
C58 C57 H57B 109.5 . . ?
H57A C57 H57B 109.5 . . ?
C58 C57 H57C 109.5 . . ?
H57A C57 H57C 109.5 . . ?
H57B C57 H57C 109.5 . . ?
C57 C58 C59 113.3(6) . . ?
C57 C58 H58A 108.9 . . ?
C59 C58 H58A 108.9 . . ?
C57 C58 H58B 108.9 . . ?
C59 C58 H58B 108.9 . . ?
H58A C58 H58B 107.7 . . ?
O10 C59 O9 122.5(5) . . ?
O10 C59 C58 118.4(5) . . ?
O9 C59 C58 119.1(5) . . ?
C4 N1 C1 106.3(3) . . ?
C4 N1 Mn1 127.2(2) . . ?
C1 N1 Mn1 126.5(2) . . ?
C12 N2 C15 106.2(3) . . ?
C12 N2 Mn1 126.7(2) . . ?
C15 N2 Mn1 126.9(2) . . ?
C30 N3 C33 105.7(3) . . ?
C30 N3 Mn2 127.1(2) . . ?
C33 N3 Mn2 127.2(2) . . ?
C44 N4 C41 106.5(3) 2_766 . ?
C44 N4 Mn2 126.4(2) 2_766 . ?
C41 N4 Mn2 127.1(2) . . ?
Mn1 O1 H1A 109(3) . . ?
Mn1 O1 H1B 118(2) . . ?
H1A O1 H1B 114(4) . . ?
Mn2 O2 H2A 124(5) . . ?
Mn2 O2 H2B 117(3) . . ?
H2A O2 H2B 109(5) . . ?
C47 O3 H3O 109.5 . . ?
C50 O5 H5A 112.1(3) . . ?
C53 O8 H8A 116(4) . . ?
C59 O9 H9A 112.9(4) . . ?
C56 O12 H12A 118(6) . . ?
N2 Mn1 N2 180.00(12) 2_567 . ?
N2 Mn1 N1 89.93(10) 2_567 2_567 ?
N2 Mn1 N1 90.08(10) . 2_567 ?
N2 Mn1 N1 90.07(10) 2_567 . ?
N2 Mn1 N1 89.92(10) . . ?
N1 Mn1 N1 180.0 2_567 . ?
N2 Mn1 O1 87.43(10) 2_567 . ?
N2 Mn1 O1 92.57(10) . . ?
N1 Mn1 O1 89.45(10) 2_567 . ?
N1 Mn1 O1 90.55(10) . . ?
N2 Mn1 O1 92.57(10) 2_567 2_567 ?
N2 Mn1 O1 87.43(10) . 2_567 ?
N1 Mn1 O1 90.55(10) 2_567 2_567 ?
N1 Mn1 O1 89.45(10) . 2_567 ?
O1 Mn1 O1 180.0 . 2_567 ?
N3 Mn2 N3 180.0 2_766 . ?
N3 Mn2 N4 90.19(10) 2_766 . ?
N3 Mn2 N4 89.81(10) . . ?
N3 Mn2 N4 89.81(10) 2_766 2_766 ?
N3 Mn2 N4 90.20(10) . 2_766 ?
N4 Mn2 N4 180.0 . 2_766 ?
N3 Mn2 O2 90.01(11) 2_766 . ?
N3 Mn2 O2 89.99(11) . . ?
N4 Mn2 O2 92.95(10) . . ?
N4 Mn2 O2 87.05(10) 2_766 . ?
N3 Mn2 O2 89.99(11) 2_766 2_766 ?
N3 Mn2 O2 90.01(11) . 2_766 ?
N4 Mn2 O2 87.05(10) . 2_766 ?
N4 Mn2 O2 92.95(10) 2_766 2_766 ?
O2 Mn2 O2 180.0 . 2_766 ?

loop_
_geom_bond_atom_site_label_1
_geom_bond_atom_site_label_2
_geom_bond_distance
_geom_bond_site_symmetry_2
_geom_bond_publ_flag
C1 N1 1.380(4) . ?
C1 C16 1.390(5) . ?
C1 C2 1.432(5) . ?
C2 C3 1.339(5) . ?
C2 H2 0.9300 . ?
C3 C4 1.427(5) . ?
C3 H3 0.9300 . ?
C4 N1 1.377(4) . ?
C4 C5 1.394(4) . ?
C5 C12 1.386(5) . ?
C5 C6 1.501(5) . ?
C6 C11 1.373(5) . ?
C6 C7 1.374(5) . ?
C7 C8 1.396(6) . ?
C7 H7 0.9300 . ?
C8 C9 1.350(6) . ?
C8 H8 0.9300 . ?
C9 F1 1.363(4) . ?
C9 C10 1.365(7) . ?
C10 C11 1.393(6) . ?
C10 H10 0.9300 . ?
C11 H11 0.9300 . ?
C12 N2 1.375(4) . ?
C12 C13 1.433(4) . ?
C13 C14 1.342(5) . ?
C13 H13 0.9300 . ?
C14 C15 1.432(5) . ?
C14 H14 0.9300 . ?
C15 N2 1.382(4) . ?
C15 C16 1.387(5) 2_567 ?
C16 C17 1.499(4) . ?
C17 C22 1.375(5) . ?
C17 C18 1.378(5) . ?
C18 C19 1.384(5) . ?
C18 H18 0.9300 . ?
C19 C20 1.362(6) . ?
C19 H19 0.9300 . ?
C20 F2 1.347(4) . ?
C20 C21 1.351(7) . ?
C21 C22 1.382(5) . ?
C21 H21 0.9300 . ?
C22 H22 0.9300 . ?
C23 C44 1.389(5) . ?
C23 C30 1.402(4) . ?
C23 C24 1.490(5) . ?
C24 C25 1.376(5) . ?
C24 C29 1.386(5) . ?
C25 C26 1.389(6) . ?
C25 H25 0.9300 . ?
C26 C27 1.354(7) . ?
C26 H26 0.9300 . ?
C27 C28 1.351(7) . ?
C27 F3 1.353(5) . ?
C28 C29 1.391(6) . ?
C28 H28 0.9300 . ?
C29 H29 0.9300 . ?
C30 N3 1.370(4) . ?
C30 C31 1.428(5) . ?
C31 C32 1.337(5) . ?
C31 H31 0.9300 . ?
C32 C33 1.430(5) . ?
C32 H32 0.9300 . ?
C33 N3 1.381(4) . ?
C33 C34 1.391(5) . ?
C34 C41 1.385(5) . ?
C34 C35 1.519(4) . ?
C35 C40 1.369(5) . ?
C35 C36 1.375(5) . ?
C36 C37 1.380(5) . ?
C36 H36 0.9300 . ?
C37 C38 1.350(6) . ?
C37 H37 0.9300 . ?
C38 C39 1.353(6) . ?
C38 F4 1.364(4) . ?
C39 C40 1.390(5) . ?
C39 H39 0.9300 . ?
C40 H40 0.9300 . ?
C41 N4 1.384(4) . ?
C41 C42 1.430(5) . ?
C42 C43 1.349(5) . ?
C42 H42 0.9300 . ?
C43 C44 1.441(4) 2_766 ?
C43 H43 0.9300 . ?
C44 N4 1.370(4) 2_766 ?
C45 C46 1.489(8) . ?
C45 H45A 0.9600 . ?
C45 H45B 0.9600 . ?
C45 H45C 0.9600 . ?
C46 C47 1.511(6) . ?
C46 H46A 0.9700 . ?
C46 H46B 0.9700 . ?
C47 O4 1.174(5) . ?
C47 O3 1.318(5) . ?
C48 C49 1.496(6) . ?
C48 H48A 0.9600 . ?
C48 H48B 0.9600 . ?
C48 H48C 0.9600 . ?
C49 C50 1.483(6) . ?
C49 H49A 0.9700 . ?
C49 H49B 0.9700 . ?
C50 O6 1.230(5) . ?
C50 O5 1.294(5) . ?
C51 C52 1.419(9) . ?
C51 H51A 0.9600 . ?
C51 H51B 0.9600 . ?
C51 H51C 0.9600 . ?
C52 C53 1.518(7) . ?
C52 H52A 0.9700 . ?
C52 H52B 0.9700 . ?
C53 O7 1.171(5) . ?
C53 O8 1.308(6) . ?
C54 C55 1.498(7) . ?
C54 H54A 0.9600 . ?
C54 H54B 0.9600 . ?
C54 H54C 0.9600 . ?
C55 C56 1.507(7) . ?
C55 H55A 0.9700 . ?
C55 H55B 0.9700 . ?
C56 O11 1.201(5) . ?
C56 O12 1.295(6) . ?
C57 C58 1.451(9) . ?
C57 H57A 0.9600 . ?
C57 H57B 0.9600 . ?
C57 H57C 0.9600 . ?
C58 C59 1.510(7) . ?
C58 H58A 0.9700 . ?
C58 H58B 0.9700 . ?
C59 O10 1.236(6) . ?
C59 O9 1.261(6) . ?
N1 Mn1 2.013(3) . ?
N2 Mn1 2.007(2) . ?
N3 Mn2 2.008(3) . ?
N4 Mn2 2.014(3) . ?
O1 Mn1 2.314(3) . ?
O1 H1A 0.969(10) . ?
O1 H1B 0.972(10) . ?
O2 Mn2 2.235(3) . ?
O2 H2A 0.973(10) . ?
O2 H2B 0.970(10) . ?
O3 H3O 0.8200 . ?
O5 H5A 1.220(3) . ?
O8 H8A 0.977(10) . ?
O9 H9A 1.239(4) . ?
O12 H12A 0.982(10) . ?

loop_
_geom_hbond_atom_site_label_D
_geom_hbond_atom_site_label_H
_geom_hbond_atom_site_label_A
_geom_hbond_distance_DH
_geom_hbond_distance_HA
_geom_hbond_distance_DA
_geom_hbond_angle_DHA
_geom_hbond_site_symmetry_A
_geom_hbond_publ_flag
C58 H58B F2 0.97 2.56 3.439(7) 150.9 1_645 yes
O1 H1A O7 0.969(10) 1.736(12) 2.703(4) 175(4) 1_556 yes
O8 H8A O6 0.977(10) 1.69(3) 2.610(4) 156(6) . yes
O12 H12A O10 0.982(10) 1.629(17) 2.606(6) 172(9) . yes
C58 H58B F2 0.97 2.56 3.439(7) 150.9 1_645 yes
O1 H1A O7 0.969(10) 1.736(12) 2.703(4) 175(4) 1_556 yes
O8 H8A O6 0.977(10) 1.69(3) 2.610(4) 156(6) . yes
O12 H12A O10 0.982(10) 1.629(17) 2.606(6) 172(9) . yes

loop_
_geom_torsion_atom_site_label_1
_geom_torsion_atom_site_label_2
_geom_torsion_atom_site_label_3
_geom_torsion_atom_site_label_4
_geom_torsion
_geom_torsion_site_symmetry_1
_geom_torsion_site_symmetry_2
_geom_torsion_site_symmetry_3
_geom_torsion_site_symmetry_4
_geom_torsion_publ_flag
N1 C1 C2 C3 0.9(4) . . . . ?
C16 C1 C2 C3 -179.6(4) . . . . ?
C1 C2 C3 C4 -1.1(4) . . . . ?
C2 C3 C4 N1 0.9(4) . . . . ?
C2 C3 C4 C5 -178.1(4) . . . . ?
N1 C4 C5 C12 -1.1(6) . . . . ?
C3 C4 C5 C12 177.7(4) . . . . ?
N1 C4 C5 C6 177.1(3) . . . . ?
C3 C4 C5 C6 -4.1(5) . . . . ?
C12 C5 C6 C11 90.1(4) . . . . ?
C4 C5 C6 C11 -88.3(5) . . . . ?
C12 C5 C6 C7 -87.5(4) . . . . ?
C4 C5 C6 C7 94.1(4) . . . . ?
C11 C6 C7 C8 0.6(6) . . . . ?
C5 C6 C7 C8 178.3(4) . . . . ?
C6 C7 C8 C9 -0.5(7) . . . . ?
C7 C8 C9 F1 -178.1(4) . . . . ?
C7 C8 C9 C10 0.6(7) . . . . ?
C8 C9 C10 C11 -0.7(8) . . . . ?
F1 C9 C10 C11 177.9(4) . . . . ?
C7 C6 C11 C10 -0.8(7) . . . . ?
C5 C6 C11 C10 -178.5(4) . . . . ?
C9 C10 C11 C6 0.8(8) . . . . ?
C4 C5 C12 N2 2.0(6) . . . . ?
C6 C5 C12 N2 -176.2(3) . . . . ?
C4 C5 C12 C13 -179.6(4) . . . . ?
C6 C5 C12 C13 2.2(5) . . . . ?
N2 C12 C13 C14 1.1(4) . . . . ?
C5 C12 C13 C14 -177.6(4) . . . . ?
C12 C13 C14 C15 0.2(4) . . . . ?
C13 C14 C15 N2 -1.4(4) . . . . ?
C13 C14 C15 C16 177.6(4) . . . 2_567 ?
N1 C1 C16 C15 -3.5(6) . . . 2_567 ?
C2 C1 C16 C15 177.1(4) . . . 2_567 ?
N1 C1 C16 C17 174.0(3) . . . . ?
C2 C1 C16 C17 -5.4(5) . . . . ?
C15 C16 C17 C22 -97.3(4) 2_567 . . . ?
C1 C16 C17 C22 85.1(5) . . . . ?
C15 C16 C17 C18 83.8(5) 2_567 . . . ?
C1 C16 C17 C18 -93.8(4) . . . . ?
C22 C17 C18 C19 -1.2(6) . . . . ?
C16 C17 C18 C19 177.8(4) . . . . ?
C17 C18 C19 C20 -0.1(7) . . . . ?
C18 C19 C20 F2 -178.4(4) . . . . ?
C18 C19 C20 C21 1.8(8) . . . . ?
F2 C20 C21 C22 178.1(4) . . . . ?
C19 C20 C21 C22 -2.1(8) . . . . ?
C18 C17 C22 C21 0.9(6) . . . . ?
C16 C17 C22 C21 -178.0(4) . . . . ?
C20 C21 C22 C17 0.7(7) . . . . ?
C44 C23 C24 C25 -89.7(4) . . . . ?
C30 C23 C24 C25 92.0(4) . . . . ?
C44 C23 C24 C29 88.0(4) . . . . ?
C30 C23 C24 C29 -90.4(4) . . . . ?
C29 C24 C25 C26 0.7(6) . . . . ?
C23 C24 C25 C26 178.4(4) . . . . ?
C24 C25 C26 C27 -0.2(7) . . . . ?
C25 C26 C27 C28 -0.4(7) . . . . ?
C25 C26 C27 F3 179.5(4) . . . . ?
F3 C27 C28 C29 -179.4(4) . . . . ?
C26 C27 C28 C29 0.5(7) . . . . ?
C25 C24 C29 C28 -0.6(6) . . . . ?
C23 C24 C29 C28 -178.4(4) . . . . ?
C27 C28 C29 C24 0.0(7) . . . . ?
C44 C23 C30 N3 -2.9(6) . . . . ?
C24 C23 C30 N3 175.4(3) . . . . ?
C44 C23 C30 C31 177.3(3) . . . . ?
C24 C23 C30 C31 -4.4(5) . . . . ?
N3 C30 C31 C32 -1.1(4) . . . . ?
C23 C30 C31 C32 178.8(4) . . . . ?
C30 C31 C32 C33 0.3(4) . . . . ?
C31 C32 C33 N3 0.5(4) . . . . ?
C31 C32 C33 C34 -179.3(4) . . . . ?
N3 C33 C34 C41 1.7(6) . . . . ?
C32 C33 C34 C41 -178.6(4) . . . . ?
N3 C33 C34 C35 -178.6(3) . . . . ?
C32 C33 C34 C35 1.1(6) . . . . ?
C41 C34 C35 C40 77.4(5) . . . . ?
C33 C34 C35 C40 -102.3(4) . . . . ?
C41 C34 C35 C36 -101.0(4) . . . . ?
C33 C34 C35 C36 79.3(5) . . . . ?
C40 C35 C36 C37 -0.1(7) . . . . ?
C34 C35 C36 C37 178.3(4) . . . . ?
C35 C36 C37 C38 -0.1(7) . . . . ?
C36 C37 C38 C39 0.1(8) . . . . ?
C36 C37 C38 F4 -178.5(4) . . . . ?
C37 C38 C39 C40 0.1(8) . . . . ?
F4 C38 C39 C40 178.7(4) . . . . ?
C36 C35 C40 C39 0.3(7) . . . . ?
C34 C35 C40 C39 -178.1(4) . . . . ?
C38 C39 C40 C35 -0.3(7) . . . . ?
C33 C34 C41 N4 -1.5(6) . . . . ?
C35 C34 C41 N4 178.8(3) . . . . ?
C33 C34 C41 C42 178.2(4) . . . . ?
C35 C34 C41 C42 -1.5(5) . . . . ?
N4 C41 C42 C43 0.6(4) . . . . ?
C34 C41 C42 C43 -179.2(4) . . . . ?
C41 C42 C43 C44 0.0(4) . . . 2_766 ?
C30 C23 C44 N4 1.3(6) . . . 2_766 ?
C24 C23 C44 N4 -176.9(3) . . . 2_766 ?
C30 C23 C44 C43 -178.4(3) . . . 2_766 ?
C24 C23 C44 C43 3.3(5) . . . 2_766 ?
C45 C46 C47 O4 -11.4(8) . . . . ?
C45 C46 C47 O3 169.2(5) . . . . ?
C48 C49 C50 O6 -7.0(6) . . . . ?
C48 C49 C50 O5 174.5(4) . . . . ?
C51 C52 C53 O7 147.2(7) . . . . ?
C51 C52 C53 O8 -31.5(9) . . . . ?
C54 C55 C56 O11 10.0(7) . . . . ?
C54 C55 C56 O12 -171.3(5) . . . . ?
C57 C58 C59 O10 -175.4(5) . . . . ?
C57 C58 C59 O9 3.5(7) . . . . ?
C5 C4 N1 C1 178.7(3) . . . . ?
C3 C4 N1 C1 -0.3(4) . . . . ?
C5 C4 N1 Mn1 -1.4(5) . . . . ?
C3 C4 N1 Mn1 179.7(2) . . . . ?
C16 C1 N1 C4 -179.9(3) . . . . ?
C2 C1 N1 C4 -0.4(4) . . . . ?
C16 C1 N1 Mn1 0.2(5) . . . . ?
C2 C1 N1 Mn1 179.7(2) . . . . ?
C5 C12 N2 C15 176.7(3) . . . . ?
C13 C12 N2 C15 -1.9(4) . . . . ?
C5 C12 N2 Mn1 -0.3(5) . . . . ?
C13 C12 N2 Mn1 -178.9(2) . . . . ?
C16 C15 N2 C12 -177.0(3) 2_567 . . . ?
C14 C15 N2 C12 2.0(4) . . . . ?
C16 C15 N2 Mn1 0.0(5) 2_567 . . . ?
C14 C15 N2 Mn1 179.0(2) . . . . ?
C23 C30 N3 C33 -178.5(3) . . . . ?
C31 C30 N3 C33 1.3(4) . . . . ?
C23 C30 N3 Mn2 1.5(5) . . . . ?
C31 C30 N3 Mn2 -178.7(2) . . . . ?
C34 C33 N3 C30 178.7(3) . . . . ?
C32 C33 N3 C30 -1.1(4) . . . . ?
C34 C33 N3 Mn2 -1.4(5) . . . . ?
C32 C33 N3 Mn2 178.9(2) . . . . ?
C34 C41 N4 C44 178.8(3) . . . 2_766 ?
C42 C41 N4 C44 -0.9(4) . . . 2_766 ?
C34 C41 N4 Mn2 1.0(5) . . . . ?
C42 C41 N4 Mn2 -178.7(2) . . . . ?
